data_4028613
loop_
_publ_author_name
'Hiroaki Shitara'
'Toshiki Shintani'
'Koichi Kodama'
'Takuji Hirose'

_publ_contact_author_address '255 Shimo-Okubo,Sakura-ku,Saitama,Japan'
_publ_contact_author_email hirose@apc.saitama-u.ac.jp
_publ_contact_author_fax +81-48-858-9548
_publ_contact_author_name 'Takuji Hirose'
_publ_contact_author_phone +81-48-858-9548
_publ_section_title
;
 Solvent-Induced Reversed Stereoselectivity in Reciprocal Resolutions of
 Mandelic Acid and erythro-2-Amino-1,2-diphenylethanol
;
_journal_name_full 'Journal of Organic Chemistry'
_journal_page_first 9309
_journal_page_last 9316
_journal_paper_doi 10.1021/jo401517q
_journal_volume 78
_journal_year 2013
_chemical_absolute_configuration rm
_chemical_formula_sum 'C26 H33 N O5'
_chemical_formula_weight 439.53
_chemical_name_systematic
; 
 ? 
;
_space_group_IT_number 4
_symmetry_cell_setting monoclinic
_symmetry_space_group_name_Hall 'P 2yb'
_symmetry_space_group_name_H-M 'P 1 21 1'
_atom_sites_solution_hydrogens geom
_atom_sites_solution_primary direct
_atom_sites_solution_secondary difmap
_audit_creation_method SHELXL-97
_cell_angle_alpha 90.00
_cell_angle_beta 101.226(3)
_cell_angle_gamma 90.00
_cell_formula_units_Z 4
_cell_length_a 16.429(4)
_cell_length_b 5.8300(14)
_cell_length_c 25.749(6)
_cell_measurement_temperature 150(2)
_cell_volume 2419.1(10)
_computing_structure_refinement 'SHELXL-97 (Sheldrick, 1997)'
_computing_structure_solution 'SHELXS-97 (Sheldrick, 1990)'
_diffrn_ambient_temperature 150(2)
_diffrn_measured_fraction_theta_full 0.994
_diffrn_measured_fraction_theta_max 0.994
_diffrn_measurement_device_type CCD
_diffrn_measurement_method \w
_diffrn_radiation_monochromator graphite
_diffrn_radiation_source 'fine-focus sealed tube'
_diffrn_radiation_type MoK\a
_diffrn_radiation_wavelength 0.71073
_diffrn_reflns_av_R_equivalents 0.1138
_diffrn_reflns_av_sigmaI/netI 0.1300
_diffrn_reflns_limit_h_max 12
_diffrn_reflns_limit_h_min -19
_diffrn_reflns_limit_k_max 6
_diffrn_reflns_limit_k_min -6
_diffrn_reflns_limit_l_max 30
_diffrn_reflns_limit_l_min -29
_diffrn_reflns_number 11446
_diffrn_reflns_theta_full 25.00
_diffrn_reflns_theta_max 25.00
_diffrn_reflns_theta_min 1.26
_exptl_absorpt_coefficient_mu 0.083
_exptl_absorpt_correction_T_max 0.9983
_exptl_absorpt_correction_T_min 0.9542
_exptl_absorpt_correction_type multi-scan
_exptl_crystal_colour colorless
_exptl_crystal_density_diffrn 1.207
_exptl_crystal_description needle
_exptl_crystal_F_000 944
_exptl_crystal_size_max 0.57
_exptl_crystal_size_mid 0.04
_exptl_crystal_size_min 0.02
_refine_diff_density_max 0.370
_refine_diff_density_min -0.289
_refine_diff_density_rms 0.066
_refine_ls_abs_structure_details 'Flack H D (1983), Acta Cryst. A39, 876-881'
_refine_ls_abs_structure_Flack -0.6(15)
_refine_ls_extinction_method none
_refine_ls_goodness_of_fit_ref 0.928
_refine_ls_hydrogen_treatment mixed
_refine_ls_matrix_type full
_refine_ls_number_parameters 596
_refine_ls_number_reflns 7607
_refine_ls_number_restraints 1
_refine_ls_restrained_S_all 0.928
_refine_ls_R_factor_all 0.0996
_refine_ls_R_factor_gt 0.0611
_refine_ls_shift/su_max 0.000
_refine_ls_shift/su_mean 0.000
_refine_ls_structure_factor_coef Fsqd
_refine_ls_weighting_details 'calc w=1/[\s^2^(Fo^2^)+(0.0731P)^2^+0.0000P] where P=(Fo^2^+2Fc^2^)/3'
_refine_ls_weighting_scheme calc
_refine_ls_wR_factor_gt 0.1410
_refine_ls_wR_factor_ref 0.1620
_reflns_number_gt 4860
_reflns_number_total 7607
_reflns_threshold_expression >2sigma(I)
_cod_data_source_file jo401517q_si_008.cif
_cod_data_source_block (S)-1_(1R,2S)-2_1-BuOH
_cod_original_cell_volume 2419.0(10)
_cod_database_code 4028613

loop_
_symmetry_equiv_pos_as_xyz
'x, y, z'
'-x, y+1/2, -z'

loop_
_atom_site_label
_atom_site_type_symbol
_atom_site_fract_x
_atom_site_fract_y
_atom_site_fract_z
_atom_site_U_iso_or_equiv
_atom_site_adp_type
_atom_site_occupancy
_atom_site_symmetry_multiplicity
_atom_site_calc_flag
_atom_site_refinement_flags
O1 O 0.02181(17) -0.1252(6) 0.53682(11) 0.0329(7) Uani 1 1 d .
O2 O 0.00264(18) -0.0656(5) 0.95489(11) 0.0370(8) Uani 1 1 d .
O3 O 0.25302(18) 0.2438(5) 0.55235(13) 0.0373(8) Uani 1 1 d .
H1 H 0.2067 0.2979 0.5551 0.056 Uiso 1 1 calc R
O4 O 0.10764(16) -0.5261(5) 0.54337(10) 0.0299(7) Uani 1 1 d .
H2 H 0.0786 -0.5498 0.5132 0.045 Uiso 1 1 calc R
O5 O 0.21803(18) -0.4681(5) 0.93199(13) 0.0354(8) Uani 1 1 d .
H3 H 0.1722 -0.5051 0.9394 0.053 Uiso 1 1 calc R
O6 O 0.07900(17) 0.3492(6) 0.95821(12) 0.0371(8) Uani 1 1 d .
H4 H 0.0761 0.3478 0.9904 0.056 Uiso 1 1 calc R
N1 N 0.17159(19) -0.0957(7) 1.00092(13) 0.0306(9) Uani 1 1 d .
H64 H 0.1152 -0.0586 0.9768 0.046 Uiso 1 1 calc R
H65 H 0.1833 0.0210 1.0317 0.046 Uiso 1 1 calc R
H66 H 0.1699 -0.2593 1.0161 0.046 Uiso 1 1 calc R
O7 O -0.07055(18) -0.2855(6) 0.57894(12) 0.0393(8) Uani 1 1 d .
C1 C 0.0543(3) -0.4871(8) 0.58067(16) 0.0274(10) Uani 1 1 d .
H5 H 0.0192 -0.6263 0.5819 0.033 Uiso 1 1 calc R
N2 N 0.1645(2) -0.1193(9) 0.48659(17) 0.0342(10) Uani 1 1 d .
H6 H 0.163(3) -0.231(10) 0.459(2) 0.052(16) Uiso 1 1 d .
H7 H 0.158(3) 0.024(9) 0.4775(17) 0.034(15) Uiso 1 1 d .
H8 H 0.120(4) -0.226(11) 0.506(2) 0.09(2) Uiso 1 1 d .
C2 C 0.2511(2) -0.1434(8) 0.51873(15) 0.0270(10) Uani 1 1 d .
H9 H 0.2582 -0.3057 0.5313 0.032 Uiso 1 1 calc R
O8 O 0.7942(2) -0.2864(6) 0.91822(12) 0.0503(9) Uani 1 1 d .
H10 H 0.8231 -0.1666 0.9226 0.075 Uiso 1 1 calc R
C3 C 0.3864(3) 0.0199(8) 1.00677(16) 0.0295(11) Uani 1 1 d .
H11 H 0.3778 0.1587 0.9871 0.035 Uiso 1 1 calc R
C4 C 0.2172(3) -0.2323(8) 0.91933(17) 0.0300(11) Uani 1 1 d .
H12 H 0.1603 -0.1902 0.9001 0.036 Uiso 1 1 calc R
C5 C 0.1116(3) -0.2472(8) 0.66363(16) 0.0307(10) Uani 1 1 d .
H13 H 0.0767 -0.1230 0.6496 0.037 Uiso 1 1 calc R
C6 C 0.3223(2) -0.1361(8) 1.00374(15) 0.0238(10) Uani 1 1 d .
C7 C 0.2789(3) -0.1851(8) 0.88310(16) 0.0289(11) Uani 1 1 d .
C8 C 0.3802(3) -0.2481(9) 0.48737(16) 0.0334(11) Uani 1 1 d .
H14 H 0.3823 -0.3827 0.5084 0.040 Uiso 1 1 calc R
C9 C 0.2393(2) -0.0815(8) 0.96905(16) 0.0277(10) Uani 1 1 d .
H15 H 0.2417 0.0809 0.9569 0.033 Uiso 1 1 calc R
C10 C -0.0022(2) -0.2816(8) 0.56376(15) 0.0265(10) Uani 1 1 d .
C11 C 0.1611(3) -0.6327(9) 0.65698(16) 0.0331(11) Uani 1 1 d .
H16 H 0.1593 -0.7741 0.6384 0.040 Uiso 1 1 calc R
C12 C 0.3354(3) -0.0409(8) 0.60818(16) 0.0271(10) Uani 1 1 d .
C13 C 0.1094(2) -0.4519(8) 0.63525(16) 0.0268(10) Uani 1 1 d .
C14 C 0.2573(3) 0.0117(8) 0.56775(17) 0.0290(10) Uani 1 1 d .
H17 H 0.2085 -0.0217 0.5844 0.035 Uiso 1 1 calc R
C15 C 0.4638(3) -0.0254(8) 1.03862(16) 0.0330(11) Uani 1 1 d .
H18 H 0.5076 0.0828 1.0407 0.040 Uiso 1 1 calc R
C16 C -0.0035(3) 0.3274(8) 0.92625(16) 0.0316(11) Uani 1 1 d .
H19 H -0.0385 0.4544 0.9360 0.038 Uiso 1 1 calc R
C17 C 0.3978(3) -0.2957(9) 0.84735(17) 0.0368(12) Uani 1 1 d .
H20 H 0.4395 -0.4052 0.8445 0.044 Uiso 1 1 calc R
C18 C 0.4138(3) -0.3826(9) 1.06429(17) 0.0368(12) Uani 1 1 d .
H21 H 0.4230 -0.5215 1.0838 0.044 Uiso 1 1 calc R
C19 C 0.3157(2) -0.0958(8) 0.48615(16) 0.0277(10) Uani 1 1 d .
C20 C -0.0419(3) 0.1041(8) 0.93716(17) 0.0327(11) Uani 1 1 d .
C21 C 0.4402(3) -0.0150(9) 0.42855(18) 0.0395(13) Uani 1 1 d .
H22 H 0.4829 0.0118 0.4091 0.047 Uiso 1 1 calc R
C22 C 0.0026(3) 0.3573(9) 0.86880(18) 0.0365(12) Uani 1 1 d .
C23 C 0.4413(3) -0.2098(9) 0.45893(18) 0.0401(13) Uani 1 1 d .
H23 H 0.4847 -0.3185 0.4602 0.048 Uiso 1 1 calc R
C24 C 0.3767(3) 0.1402(9) 0.42673(18) 0.0378(12) Uani 1 1 d .
H24 H 0.3756 0.2757 0.4061 0.045 Uiso 1 1 calc R
C25 C 0.3142(3) 0.1000(9) 0.45475(17) 0.0388(12) Uani 1 1 d .
H25 H 0.2700 0.2066 0.4526 0.047 Uiso 1 1 calc R
C26 C 0.3344(3) 0.0686(9) 0.82512(17) 0.0389(12) Uani 1 1 d .
H26 H 0.3326 0.2108 0.8069 0.047 Uiso 1 1 calc R
C27 C 0.4768(3) -0.2264(9) 1.06698(17) 0.0354(12) Uani 1 1 d .
H27 H 0.5295 -0.2570 1.0885 0.042 Uiso 1 1 calc R
C28 C 0.2146(3) -0.6076(9) 0.70500(18) 0.0407(12) Uani 1 1 d .
H28 H 0.2510 -0.7288 0.7189 0.049 Uiso 1 1 calc R
C29 C 0.4791(3) -0.1451(10) 0.68074(19) 0.0470(14) Uani 1 1 d .
H29 H 0.5281 -0.1800 0.7057 0.056 Uiso 1 1 calc R
C30 C 0.2763(3) 0.0228(8) 0.85616(17) 0.0361(12) Uani 1 1 d .
H30 H 0.2349 0.1330 0.8591 0.043 Uiso 1 1 calc R
C31 C 0.3947(3) -0.0895(9) 0.82032(17) 0.0352(11) Uani 1 1 d .
H31 H 0.4339 -0.0575 0.7986 0.042 Uiso 1 1 calc R
C32 C 0.3356(3) -0.3375(8) 1.03267(17) 0.0341(11) Uani 1 1 d .
H32 H 0.2918 -0.4452 1.0311 0.041 Uiso 1 1 calc R
C33 C 0.4017(3) 0.1106(9) 0.61627(18) 0.0380(12) Uani 1 1 d .
H33 H 0.3982 0.2512 0.5973 0.046 Uiso 1 1 calc R
C34 C 0.4737(3) 0.0547(10) 0.65252(18) 0.0485(14) Uani 1 1 d .
H34 H 0.5196 0.1569 0.6577 0.058 Uiso 1 1 calc R
C35 C 0.1643(3) -0.2252(9) 0.71189(17) 0.0399(12) Uani 1 1 d .
H35 H 0.1661 -0.0855 0.7311 0.048 Uiso 1 1 calc R
C36 C 0.3407(2) -0.3420(8) 0.87826(16) 0.0298(11) Uani 1 1 d .
H36 H 0.3434 -0.4837 0.8967 0.036 Uiso 1 1 calc R
C37 C 0.3419(3) -0.2401(9) 0.63640(18) 0.0422(12) Uani 1 1 d .
H37 H 0.2963 -0.3435 0.6310 0.051 Uiso 1 1 calc R
C38 C 0.2148(3) -0.4070(9) 0.73251(18) 0.0421(13) Uani 1 1 d .
H38 H 0.2501 -0.3919 0.7663 0.051 Uiso 1 1 calc R
C39 C 0.4130(3) -0.2961(10) 0.67279(18) 0.0460(13) Uani 1 1 d .
H39 H 0.4162 -0.4362 0.6919 0.055 Uiso 1 1 calc R
C40 C 0.6901(4) -0.4674(13) 0.8529(2) 0.082(2) Uani 1 1 d .
H40 H 0.6547 -0.4674 0.8798 0.098 Uiso 1 1 calc R
H41 H 0.7221 -0.6124 0.8575 0.098 Uiso 1 1 calc R
C41 C 0.0171(4) 0.4230(15) 0.7645(2) 0.072(2) Uani 1 1 d .
H42 H 0.0244 0.4487 0.7293 0.086 Uiso 1 1 calc R
C42 C 0.5796(5) -0.6701(14) 0.7891(3) 0.097(2) Uani 1 1 d .
H43 H 0.6111 -0.8102 0.7856 0.145 Uiso 1 1 calc R
H44 H 0.5424 -0.6370 0.7553 0.145 Uiso 1 1 calc R
H45 H 0.5469 -0.6916 0.8167 0.145 Uiso 1 1 calc R
C43 C 0.0331(4) 0.1941(15) 0.8421(2) 0.094(3) Uani 1 1 d .
H46 H 0.0502 0.0526 0.8591 0.112 Uiso 1 1 calc R
C44 C 0.0406(4) 0.2269(18) 0.7889(3) 0.102(3) Uani 1 1 d .
H47 H 0.0626 0.1079 0.7705 0.122 Uiso 1 1 calc R
C45 C 0.6367(5) -0.4796(16) 0.8033(3) 0.122(4) Uani 1 1 d .
H48 H 0.6720 -0.4728 0.7762 0.146 Uiso 1 1 calc R
H49 H 0.6029 -0.3378 0.7993 0.146 Uiso 1 1 calc R
O9 O -0.12132(18) 0.0973(6) 0.92774(14) 0.0486(9) Uani 1 1 d .
C46 C -0.0234(7) 0.5474(14) 0.8429(2) 0.130(4) Uani 1 1 d .
H50 H -0.0472 0.6640 0.8610 0.156 Uiso 1 1 calc R
C47 C -0.0173(9) 0.5847(15) 0.7905(3) 0.172(6) Uani 1 1 d .
H51 H -0.0374 0.7232 0.7732 0.206 Uiso 1 1 calc R
O10 O 0.1492(2) 0.5877(7) 0.40377(13) 0.0616(11) Uani 1 1 d .
H52 H 0.1225 0.4694 0.4087 0.092 Uiso 1 1 calc R
C48 C 0.1224(4) 0.6653(13) 0.3500(2) 0.082(2) Uani 1 1 d .
H53 H 0.0748 0.7706 0.3488 0.098 Uiso 1 1 calc R
H54 H 0.1024 0.5311 0.3276 0.098 Uiso 1 1 calc R
C49 C 0.7470(6) -0.2906(17) 0.8660(3) 0.138(4) Uani 1 1 d .
H55 H 0.7165 -0.1437 0.8597 0.166 Uiso 1 1 calc R
H56 H 0.7862 -0.2966 0.8413 0.166 Uiso 1 1 calc R
C50 C 0.1856(7) 0.782(2) 0.3272(4) 0.169(5) Uani 1 1 d .
H57 H 0.1589 0.8335 0.2912 0.203 Uiso 1 1 calc R
H58 H 0.2017 0.9226 0.3484 0.203 Uiso 1 1 calc R
C51 C 0.2503(10) 0.485(3) 0.2840(5) 0.242(9) Uani 1 1 d .
H59 H 0.3044 0.4150 0.2835 0.363 Uiso 1 1 calc R
H60 H 0.2273 0.5480 0.2489 0.363 Uiso 1 1 calc R
H61 H 0.2125 0.3684 0.2931 0.363 Uiso 1 1 calc R
C52 C 0.2601(6) 0.666(3) 0.3226(5) 0.184(6) Uani 1 1 d .
H62 H 0.2849 0.6004 0.3576 0.221 Uiso 1 1 calc R
H63 H 0.2998 0.7796 0.3134 0.221 Uiso 1 1 calc R

loop_
_atom_site_aniso_label
_atom_site_aniso_U_11
_atom_site_aniso_U_22
_atom_site_aniso_U_33
_atom_site_aniso_U_23
_atom_site_aniso_U_13
_atom_site_aniso_U_12
O1 0.0261(16) 0.0386(19) 0.0320(16) 0.0048(16) 0.0009(13) 0.0039(15)
O2 0.0326(17) 0.037(2) 0.0388(18) 0.0022(16) -0.0007(15) -0.0007(16)
O3 0.0268(17) 0.0325(19) 0.0545(19) 0.0009(17) 0.0122(16) 0.0039(15)
O4 0.0226(15) 0.044(2) 0.0211(14) -0.0024(15) -0.0007(13) 0.0021(14)
O5 0.0261(17) 0.0292(18) 0.0498(19) -0.0006(16) 0.0047(16) -0.0075(14)
O6 0.0276(16) 0.049(2) 0.0322(16) -0.0017(17) -0.0003(14) -0.0069(16)
N1 0.0225(19) 0.035(2) 0.034(2) 0.0000(18) 0.0040(16) 0.0012(18)
O7 0.0226(16) 0.049(2) 0.0458(18) 0.0014(17) 0.0065(15) 0.0000(15)
C1 0.024(2) 0.031(3) 0.028(2) -0.003(2) 0.006(2) -0.003(2)
N2 0.022(2) 0.034(3) 0.042(3) 0.008(2) -0.0043(18) -0.002(2)
C2 0.022(2) 0.032(3) 0.027(2) 0.005(2) 0.0025(18) 0.002(2)
O8 0.046(2) 0.055(2) 0.0436(19) 0.0024(19) -0.0071(17) -0.0179(18)
C3 0.027(2) 0.036(3) 0.025(2) 0.005(2) 0.004(2) -0.002(2)
C4 0.022(2) 0.030(3) 0.035(2) 0.002(2) -0.001(2) 0.005(2)
C5 0.034(3) 0.025(3) 0.030(2) 0.001(2) -0.001(2) -0.002(2)
C6 0.019(2) 0.026(2) 0.027(2) -0.001(2) 0.0054(18) 0.001(2)
C7 0.022(2) 0.038(3) 0.022(2) -0.001(2) -0.0069(18) -0.001(2)
C8 0.030(2) 0.036(3) 0.032(2) 0.005(2) 0.001(2) 0.004(2)
C9 0.019(2) 0.031(3) 0.031(2) 0.002(2) 0.0018(19) 0.0005(19)
C10 0.020(2) 0.037(3) 0.021(2) -0.005(2) -0.0003(19) -0.003(2)
C11 0.037(3) 0.034(3) 0.028(2) 0.000(2) 0.005(2) 0.001(2)
C12 0.025(2) 0.031(3) 0.028(2) -0.003(2) 0.0108(19) 0.001(2)
C13 0.021(2) 0.032(3) 0.027(2) 0.004(2) 0.0035(19) -0.0029(19)
C14 0.020(2) 0.029(3) 0.040(3) 0.002(2) 0.009(2) -0.003(2)
C15 0.028(3) 0.037(3) 0.034(3) 0.004(2) 0.005(2) -0.006(2)
C16 0.027(2) 0.037(3) 0.029(2) 0.000(2) 0.000(2) -0.003(2)
C17 0.028(3) 0.043(3) 0.038(3) 0.001(2) 0.003(2) 0.006(2)
C18 0.038(3) 0.042(3) 0.029(2) 0.006(2) 0.002(2) 0.011(2)
C19 0.023(2) 0.029(3) 0.030(2) -0.003(2) 0.0022(19) -0.006(2)
C20 0.035(3) 0.036(3) 0.029(2) -0.006(2) 0.012(2) -0.005(2)
C21 0.033(3) 0.047(3) 0.043(3) -0.007(3) 0.017(2) -0.002(2)
C22 0.023(2) 0.050(3) 0.033(3) -0.003(3) -0.002(2) -0.010(2)
C23 0.031(3) 0.050(3) 0.041(3) -0.004(3) 0.008(2) 0.007(2)
C24 0.037(3) 0.035(3) 0.043(3) 0.005(2) 0.010(2) 0.000(2)
C25 0.029(2) 0.047(3) 0.040(3) 0.006(3) 0.006(2) 0.005(2)
C26 0.050(3) 0.039(3) 0.025(2) 0.002(2) 0.001(2) -0.007(3)
C27 0.018(2) 0.051(3) 0.034(3) -0.001(2) -0.003(2) 0.000(2)
C28 0.039(3) 0.045(3) 0.035(3) 0.010(3) -0.001(2) 0.005(3)
C29 0.035(3) 0.066(4) 0.034(3) 0.004(3) -0.007(2) 0.008(3)
C30 0.033(3) 0.036(3) 0.035(3) -0.004(2) -0.005(2) 0.003(2)
C31 0.032(3) 0.047(3) 0.026(2) -0.004(2) 0.004(2) -0.008(2)
C32 0.026(2) 0.038(3) 0.036(3) -0.001(2) 0.001(2) -0.004(2)
C33 0.034(3) 0.042(3) 0.038(3) 0.003(2) 0.006(2) -0.002(2)
C34 0.037(3) 0.065(4) 0.039(3) -0.001(3) -0.004(2) -0.015(3)
C35 0.044(3) 0.041(3) 0.033(3) -0.007(2) 0.006(2) -0.011(2)
C36 0.024(2) 0.034(3) 0.029(2) 0.004(2) -0.001(2) 0.002(2)
C37 0.040(3) 0.042(3) 0.044(3) 0.005(3) 0.004(2) -0.009(2)
C38 0.043(3) 0.052(4) 0.026(2) 0.004(3) -0.004(2) -0.009(3)
C39 0.047(3) 0.051(3) 0.036(3) 0.009(3) 0.000(2) 0.001(3)
C40 0.072(4) 0.106(6) 0.058(4) 0.000(4) -0.009(4) -0.027(4)
C41 0.076(4) 0.103(6) 0.036(3) 0.008(4) 0.012(3) -0.039(4)
C42 0.094(5) 0.115(7) 0.073(5) -0.016(4) -0.004(4) -0.020(5)
C43 0.096(5) 0.144(7) 0.049(4) 0.029(4) 0.034(4) 0.082(5)
C44 0.092(5) 0.168(9) 0.056(4) 0.019(5) 0.039(4) 0.061(6)
C45 0.132(7) 0.151(8) 0.062(4) 0.013(5) -0.030(5) -0.074(7)
O9 0.0210(17) 0.051(2) 0.073(2) -0.014(2) 0.0081(16) -0.0038(16)
C46 0.288(13) 0.064(5) 0.043(4) 0.011(4) 0.043(6) 0.052(7)
C47 0.404(19) 0.073(6) 0.047(4) 0.017(4) 0.062(7) 0.028(9)
O10 0.074(3) 0.061(3) 0.045(2) 0.010(2) 0.000(2) -0.028(2)
C48 0.089(5) 0.089(6) 0.066(4) 0.030(4) 0.011(4) -0.005(4)
C49 0.164(8) 0.168(9) 0.068(5) -0.003(6) -0.017(5) -0.113(8)
C50 0.145(10) 0.260(16) 0.099(7) 0.019(9) 0.018(7) -0.045(11)
C51 0.29(2) 0.185(14) 0.295(18) -0.106(15) 0.174(16) -0.025(13)
C52 0.073(6) 0.260(17) 0.221(14) 0.019(13) 0.030(8) 0.039(9)

loop_
_atom_type_symbol
_atom_type_description
_atom_type_scat_dispersion_real
_atom_type_scat_dispersion_imag
_atom_type_scat_source
C C 0.0033 0.0016 'International Tables Vol C Tables 4.2.6.8 and 6.1.1.4'
H H 0.0000 0.0000 'International Tables Vol C Tables 4.2.6.8 and 6.1.1.4'
N N 0.0061 0.0033 'International Tables Vol C Tables 4.2.6.8 and 6.1.1.4'
O O 0.0106 0.0060 'International Tables Vol C Tables 4.2.6.8 and 6.1.1.4'

loop_
_geom_angle_atom_site_label_1
_geom_angle_atom_site_label_2
_geom_angle_atom_site_label_3
_geom_angle
C14 O3 H1 109.5
C1 O4 H2 109.5
C4 O5 H3 109.5
C16 O6 H4 109.5
C9 N1 H64 109.5
C9 N1 H65 109.5
H64 N1 H65 109.5
C9 N1 H66 109.5
H64 N1 H66 109.5
H65 N1 H66 109.5
O4 C1 C10 110.4(3)
O4 C1 C13 107.8(3)
C10 C1 C13 112.0(3)
O4 C1 H5 108.8
C10 C1 H5 108.8
C13 C1 H5 108.8
C2 N2 H6 104(3)
C2 N2 H7 107(3)
H6 N2 H7 118(4)
C2 N2 H8 110(3)
H6 N2 H8 91(4)
H7 N2 H8 125(4)
C19 C2 N2 111.7(3)
C19 C2 C14 114.1(4)
N2 C2 C14 107.5(4)
C19 C2 H9 107.8
N2 C2 H9 107.8
C14 C2 H9 107.8
C49 O8 H10 109.5
C6 C3 C15 120.3(4)
C6 C3 H11 119.8
C15 C3 H11 119.8
O5 C4 C7 109.8(4)
O5 C4 C9 112.0(4)
C7 C4 C9 109.1(3)
O5 C4 H12 108.6
C7 C4 H12 108.6
C9 C4 H12 108.6
C35 C5 C13 120.0(4)
C35 C5 H13 120.0
C13 C5 H13 120.0
C3 C6 C32 119.2(4)
C3 C6 C9 119.0(4)
C32 C6 C9 121.8(4)
C36 C7 C30 118.6(4)
C36 C7 C4 121.2(4)
C30 C7 C4 120.1(4)
C23 C8 C19 121.5(5)
C23 C8 H14 119.2
C19 C8 H14 119.2
N1 C9 C6 110.1(3)
N1 C9 C4 110.0(3)
C6 C9 C4 114.3(3)
N1 C9 H15 107.4
C6 C9 H15 107.4
C4 C9 H15 107.4
O1 C10 O7 125.5(4)
O1 C10 C1 119.2(4)
O7 C10 C1 115.3(4)
C28 C11 C13 120.7(5)
C28 C11 H16 119.7
C13 C11 H16 119.7
C37 C12 C33 119.0(4)
C37 C12 C14 120.4(4)
C33 C12 C14 120.6(4)
C5 C13 C11 118.8(4)
C5 C13 C1 123.1(4)
C11 C13 C1 118.1(4)
O3 C14 C12 112.1(4)
O3 C14 C2 110.0(4)
C12 C14 C2 110.9(3)
O3 C14 H17 107.9
C12 C14 H17 107.9
C2 C14 H17 107.9
C27 C15 C3 120.1(4)
C27 C15 H18 119.9
C3 C15 H18 119.9
O6 C16 C20 110.6(4)
O6 C16 C22 108.2(3)
C20 C16 C22 113.2(4)
O6 C16 H19 108.2
C20 C16 H19 108.2
C22 C16 H19 108.2
C36 C17 C31 120.1(4)
C36 C17 H20 120.0
C31 C17 H20 120.0
C27 C18 C32 120.1(5)
C27 C18 H21 120.0
C32 C18 H21 120.0
C8 C19 C25 117.8(4)
C8 C19 C2 119.5(4)
C25 C19 C2 122.7(4)
O2 C20 O9 122.8(4)
O2 C20 C16 121.0(4)
O9 C20 C16 116.3(4)
C24 C21 C23 119.1(4)
C24 C21 H22 120.4
C23 C21 H22 120.4
C46 C22 C43 117.3(5)
C46 C22 C16 120.9(5)
C43 C22 C16 121.8(5)
C8 C23 C21 120.6(5)
C8 C23 H23 119.7
C21 C23 H23 119.7
C21 C24 C25 120.4(5)
C21 C24 H24 119.8
C25 C24 H24 119.8
C24 C25 C19 120.6(4)
C24 C25 H25 119.7
C19 C25 H25 119.7
C31 C26 C30 120.8(5)
C31 C26 H26 119.6
C30 C26 H26 119.6
C18 C27 C15 120.2(4)
C18 C27 H27 119.9
C15 C27 H27 119.9
C38 C28 C11 119.5(5)
C38 C28 H28 120.2
C11 C28 H28 120.2
C34 C29 C39 119.8(5)
C34 C29 H29 120.1
C39 C29 H29 120.1
C26 C30 C7 119.9(5)
C26 C30 H30 120.1
C7 C30 H30 120.1
C26 C31 C17 119.5(4)
C26 C31 H31 120.2
C17 C31 H31 120.2
C6 C32 C18 120.1(4)
C6 C32 H32 120.0
C18 C32 H32 120.0
C12 C33 C34 119.4(5)
C12 C33 H33 120.3
C34 C33 H33 120.3
C29 C34 C33 120.9(5)
C29 C34 H34 119.5
C33 C34 H34 119.5
C5 C35 C38 120.0(5)
C5 C35 H35 120.0
C38 C35 H35 120.0
C17 C36 C7 121.2(4)
C17 C36 H36 119.4
C7 C36 H36 119.4
C12 C37 C39 121.9(5)
C12 C37 H37 119.0
C39 C37 H37 119.0
C28 C38 C35 121.0(4)
C28 C38 H38 119.5
C35 C38 H38 119.5
C29 C39 C37 119.0(5)
C29 C39 H39 120.5
C37 C39 H39 120.5
C49 C40 C45 122.1(7)
C49 C40 H40 106.8
C45 C40 H40 106.8
C49 C40 H41 106.8
C45 C40 H41 106.8
H40 C40 H41 106.6
C44 C41 C47 118.9(6)
C44 C41 H42 120.6
C47 C41 H42 120.6
C45 C42 H43 109.5
C45 C42 H44 109.5
H43 C42 H44 109.5
C45 C42 H45 109.5
H43 C42 H45 109.5
H44 C42 H45 109.5
C22 C43 C44 121.2(7)
C22 C43 H46 119.4
C44 C43 H46 119.4
C41 C44 C43 120.3(7)
C41 C44 H47 119.9
C43 C44 H47 119.9
C40 C45 C42 121.8(7)
C40 C45 H48 106.9
C42 C45 H48 106.9
C40 C45 H49 106.9
C42 C45 H49 106.9
H48 C45 H49 106.7
C22 C46 C47 123.0(8)
C22 C46 H50 118.5
C47 C46 H50 118.5
C41 C47 C46 119.3(8)
C41 C47 H51 120.3
C46 C47 H51 120.3
C48 O10 H52 109.5
O10 C48 C50 115.3(6)
O10 C48 H53 108.5
C50 C48 H53 108.5
O10 C48 H54 108.5
C50 C48 H54 108.5
H53 C48 H54 107.5
C40 C49 O8 117.6(7)
C40 C49 H55 107.9
O8 C49 H55 107.9
C40 C49 H56 107.9
O8 C49 H56 107.9
H55 C49 H56 107.2
C52 C50 C48 120.0(13)
C52 C50 H57 107.3
C48 C50 H57 107.3
C52 C50 H58 107.3
C48 C50 H58 107.3
H57 C50 H58 106.9
C52 C51 H59 109.5
C52 C51 H60 109.5
H59 C51 H60 109.5
C52 C51 H61 109.5
H59 C51 H61 109.5
H60 C51 H61 109.5
C50 C52 C51 115.1(13)
C50 C52 H62 108.5
C51 C52 H62 108.5
C50 C52 H63 108.5
C51 C52 H63 108.5
H62 C52 H63 107.5

loop_
_geom_bond_atom_site_label_1
_geom_bond_atom_site_label_2
_geom_bond_distance
O1 C10 1.255(5)
O2 C20 1.261(5)
O3 C14 1.408(5)
O3 H1 0.8400
O4 C1 1.439(5)
O4 H2 0.8400
O5 C4 1.412(5)
O5 H3 0.8400
O6 C16 1.447(5)
O6 H4 0.8400
N1 C9 1.508(5)
N1 H64 1.0330
N1 H65 1.0330
N1 H66 1.0330
O7 C10 1.259(5)
C1 C10 1.526(6)
C1 C13 1.530(5)
C1 H5 1.0000
N2 C2 1.507(5)
N2 H6 0.96(5)
N2 H7 0.87(5)
N2 H8 1.14(6)
C2 C19 1.501(6)
C2 C14 1.540(6)
C2 H9 1.0000
O8 C49 1.415(7)
O8 H10 0.8400
C3 C6 1.383(6)
C3 C15 1.398(6)
C3 H11 0.9500
C4 C7 1.530(6)
C4 C9 1.537(6)
C4 H12 1.0000
C5 C35 1.375(6)
C5 C13 1.397(6)
C5 H13 0.9500
C6 C32 1.385(6)
C6 C9 1.511(5)
C7 C36 1.391(6)
C7 C30 1.393(6)
C8 C23 1.371(6)
C8 C19 1.378(6)
C8 H14 0.9500
C9 H15 1.0000
C11 C28 1.378(6)
C11 C13 1.400(6)
C11 H16 0.9500
C12 C37 1.363(6)
C12 C33 1.387(6)
C12 C14 1.517(6)
C14 H17 1.0000
C15 C27 1.375(6)
C15 H18 0.9500
C16 C20 1.497(6)
C16 C22 1.512(6)
C16 H19 1.0000
C17 C36 1.369(6)
C17 C31 1.385(7)
C17 H20 0.9500
C18 C27 1.369(7)
C18 C32 1.406(6)
C18 H21 0.9500
C19 C25 1.397(6)
C20 O9 1.281(5)
C21 C24 1.376(7)
C21 C23 1.377(7)
C21 H22 0.9500
C22 C46 1.321(8)
C22 C43 1.328(8)
C23 H23 0.9500
C24 C25 1.384(6)
C24 H24 0.9500
C25 H25 0.9500
C26 C31 1.376(7)
C26 C30 1.384(6)
C26 H26 0.9500
C27 H27 0.9500
C28 C38 1.367(7)
C28 H28 0.9500
C29 C34 1.366(8)
C29 C39 1.382(7)
C29 H29 0.9500
C30 H30 0.9500
C31 H31 0.9500
C32 H32 0.9500
C33 C34 1.395(6)
C33 H33 0.9500
C34 H34 0.9500
C35 C38 1.387(7)
C35 H35 0.9500
C36 H36 0.9500
C37 C39 1.387(6)
C37 H37 0.9500
C38 H38 0.9500
C39 H39 0.9500
C40 C49 1.388(9)
C40 C45 1.403(8)
C40 H40 0.9900
C40 H41 0.9900
C41 C44 1.325(10)
C41 C47 1.342(11)
C41 H42 0.9500
C42 C45 1.454(10)
C42 H43 0.9800
C42 H44 0.9800
C42 H45 0.9800
C43 C44 1.412(8)
C43 H46 0.9500
C44 H47 0.9500
C45 H48 0.9900
C45 H49 0.9900
C46 C47 1.390(10)
C46 H50 0.9500
C47 H51 0.9500
O10 C48 1.440(6)
O10 H52 0.8400
C48 C50 1.459(11)
C48 H53 0.9900
C48 H54 0.9900
C49 H55 0.9900
C49 H56 0.9900
C50 C52 1.425(14)
C50 H57 0.9900
C50 H58 0.9900
C51 C52 1.437(17)
C51 H59 0.9800
C51 H60 0.9800
C51 H61 0.9800
C52 H62 0.9900
C52 H63 0.9900

loop_
_geom_torsion_atom_site_label_1
_geom_torsion_atom_site_label_2
_geom_torsion_atom_site_label_3
_geom_torsion_atom_site_label_4
_geom_torsion
C15 C3 C6 C32 0.1(6)
C15 C3 C6 C9 179.8(4)
O5 C4 C7 C36 -17.1(5)
C9 C4 C7 C36 106.0(4)
O5 C4 C7 C30 166.1(4)
C9 C4 C7 C30 -70.9(5)
C3 C6 C9 N1 -125.2(4)
C32 C6 C9 N1 54.5(5)
C3 C6 C9 C4 110.4(5)
C32 C6 C9 C4 -69.9(5)
O5 C4 C9 N1 -67.6(4)
C7 C4 C9 N1 170.7(3)
O5 C4 C9 C6 56.8(5)
C7 C4 C9 C6 -64.9(5)
O4 C1 C10 O1 -27.9(5)
C13 C1 C10 O1 92.4(4)
O4 C1 C10 O7 152.5(3)
C13 C1 C10 O7 -87.3(4)
C35 C5 C13 C11 0.4(6)
C35 C5 C13 C1 -178.2(4)
C28 C11 C13 C5 -1.4(6)
C28 C11 C13 C1 177.3(4)
O4 C1 C13 C5 116.8(4)
C10 C1 C13 C5 -4.9(5)
O4 C1 C13 C11 -61.8(5)
C10 C1 C13 C11 176.5(4)
C37 C12 C14 O3 165.3(4)
C33 C12 C14 O3 -15.9(6)
C37 C12 C14 C2 -71.4(5)
C33 C12 C14 C2 107.4(4)
C19 C2 C14 O3 56.6(5)
N2 C2 C14 O3 -67.9(4)
C19 C2 C14 C12 -68.0(5)
N2 C2 C14 C12 167.5(4)
C6 C3 C15 C27 0.3(6)
C23 C8 C19 C25 0.2(7)
C23 C8 C19 C2 -178.9(4)
N2 C2 C19 C8 -131.0(4)
C14 C2 C19 C8 106.8(5)
N2 C2 C19 C25 50.0(6)
C14 C2 C19 C25 -72.2(5)
O6 C16 C20 O2 -24.6(6)
C22 C16 C20 O2 97.1(5)
O6 C16 C20 O9 155.1(4)
C22 C16 C20 O9 -83.3(5)
O6 C16 C22 C46 -106.2(7)
C20 C16 C22 C46 130.8(7)
O6 C16 C22 C43 74.7(6)
C20 C16 C22 C43 -48.3(7)
C19 C8 C23 C21 0.7(7)
C24 C21 C23 C8 -0.5(7)
C23 C21 C24 C25 -0.5(7)
C21 C24 C25 C19 1.4(7)
C8 C19 C25 C24 -1.2(6)
C2 C19 C25 C24 177.9(4)
C32 C18 C27 C15 -0.3(7)
C3 C15 C27 C18 -0.2(7)
C13 C11 C28 C38 2.4(7)
C31 C26 C30 C7 0.2(6)
C36 C7 C30 C26 0.4(6)
C4 C7 C30 C26 177.4(4)
C30 C26 C31 C17 -0.7(7)
C36 C17 C31 C26 0.5(7)
C3 C6 C32 C18 -0.6(6)
C9 C6 C32 C18 179.7(4)
C27 C18 C32 C6 0.7(6)
C37 C12 C33 C34 0.8(7)
C14 C12 C33 C34 -178.1(4)
C39 C29 C34 C33 1.0(8)
C12 C33 C34 C29 -1.1(7)
C13 C5 C35 C38 -0.4(7)
C31 C17 C36 C7 0.2(6)
C30 C7 C36 C17 -0.6(6)
C4 C7 C36 C17 -177.5(4)
C33 C12 C37 C39 -0.3(7)
C14 C12 C37 C39 178.5(4)
C11 C28 C38 C35 -2.5(7)
C5 C35 C38 C28 1.5(7)
C34 C29 C39 C37 -0.6(7)
C12 C37 C39 C29 0.2(7)
C46 C22 C43 C44 2.6(11)
C16 C22 C43 C44 -178.2(6)
C47 C41 C44 C43 -3.0(13)
C22 C43 C44 C41 0.0(12)
C49 C40 C45 C42 177.5(9)
C43 C22 C46 C47 -2.3(14)
C16 C22 C46 C47 178.6(9)
C44 C41 C47 C46 3.4(16)
C22 C46 C47 C41 -0.7(18)
C45 C40 C49 O8 176.0(8)
O10 C48 C50 C52 60.1(13)
C48 C50 C52 C51 69.9(16)
